data_4324315
loop_
_publ_author_name
'Maximilian N. Kopylovich'
'Kamran T. Mahmudov'
'M. F\'atima C. Guedes da Silva'
'Pawe\/l J. Figiel'
'Yauhen Yu. Karabach'
'Maxim L. Kuznetsov'
'Konstantin V. Luzyanin'
'Armando J. L. Pombeiro'

_publ_section_title
;
 Ortho-Hydroxyphenylhydrazo-\b-Diketones: Tautomery, Coordination Ability,
 and Catalytic Activity of Their Copper(II) Complexes toward Oxidation of
 Cyclohexane and Benzylic Alcohols
;
_journal_name_full 'Inorganic Chemistry'
_journal_page_first 918
_journal_page_last 931
_journal_paper_doi 10.1021/ic101516k
_journal_volume 50
_journal_year 2011
_chemical_formula_moiety 'C12 H13 Cu N3 O7'
_chemical_formula_sum 'C12 H13 Cu N3 O7'
_chemical_formula_weight 374.79
_chemical_name_systematic
;
 ?
;
_space_group_IT_number 2
_symmetry_cell_setting triclinic
_symmetry_space_group_name_Hall '-P 1'
_symmetry_space_group_name_H-M 'P -1'
_atom_sites_solution_hydrogens geom
_atom_sites_solution_primary direct
_atom_sites_solution_secondary difmap
_audit_creation_method SHELXL-97
_cell_angle_alpha 90.221(3)
_cell_angle_beta 100.454(6)
_cell_angle_gamma 99.651(2)
_cell_formula_units_Z 4
_cell_length_a 8.573(5)
_cell_length_b 11.252(6)
_cell_length_c 15.721(7)
_cell_measurement_reflns_used 3737
_cell_measurement_temperature 150(2)
_cell_measurement_theta_max 27.04
_cell_measurement_theta_min 2.80
_cell_volume 1469.3(13)
_computing_cell_refinement 'Bruker SAINT'
_computing_data_collection 'Bruker APEX2'
_computing_data_reduction 'Bruker SAINT'
_computing_molecular_graphics 'Bruker SHELXTL'
_computing_publication_material 'Bruker SHELXTL'
_computing_structure_refinement 'SHELXL-97 (Sheldrick, 2008)'
_computing_structure_solution 'SHELXS-97 (Sheldrick, 2008)'
_diffrn_ambient_temperature 150(2)
_diffrn_measured_fraction_theta_full 0.971
_diffrn_measured_fraction_theta_max 0.971
_diffrn_measurement_device_type 'CCD area detector'
_diffrn_measurement_method 'phi and omega scans'
_diffrn_radiation_monochromator graphite
_diffrn_radiation_source 'fine-focus sealed tube'
_diffrn_radiation_type MoK\a
_diffrn_radiation_wavelength 0.71069
_diffrn_reflns_av_R_equivalents 0.0702
_diffrn_reflns_av_sigmaI/netI 0.0852
_diffrn_reflns_limit_h_max 10
_diffrn_reflns_limit_h_min -10
_diffrn_reflns_limit_k_max 13
_diffrn_reflns_limit_k_min -13
_diffrn_reflns_limit_l_max 18
_diffrn_reflns_limit_l_min -18
_diffrn_reflns_number 16197
_diffrn_reflns_theta_full 25.34
_diffrn_reflns_theta_max 25.34
_diffrn_reflns_theta_min 2.64
_exptl_absorpt_coefficient_mu 1.528
_exptl_absorpt_correction_T_max 0.8032
_exptl_absorpt_correction_T_min 0.6488
_exptl_absorpt_correction_type multi-scan
_exptl_absorpt_process_details SADABS
_exptl_crystal_colour BRONZE
_exptl_crystal_density_diffrn 1.694
_exptl_crystal_description PLATE
_exptl_crystal_F_000 764
_exptl_crystal_size_max 0.31
_exptl_crystal_size_mid 0.22
_exptl_crystal_size_min 0.15
_refine_diff_density_max 1.395
_refine_diff_density_min -1.061
_refine_diff_density_rms 0.152
_refine_ls_extinction_method none
_refine_ls_goodness_of_fit_ref 1.040
_refine_ls_hydrogen_treatment constr
_refine_ls_matrix_type full
_refine_ls_number_parameters 416
_refine_ls_number_reflns 5230
_refine_ls_number_restraints 4
_refine_ls_restrained_S_all 6.078
_refine_ls_R_factor_all 0.1090
_refine_ls_R_factor_gt 0.0694
_refine_ls_shift/su_max 0.000
_refine_ls_shift/su_mean 0.000
_refine_ls_structure_factor_coef Fsqd
_refine_ls_weighting_details 'calc w=1/[\s^2^(Fo^2^)+(0.1268P)^2^+1.0350P] where P=(Fo^2^+2Fc^2^)/3'
_refine_ls_weighting_scheme calc
_refine_ls_wR_factor_gt 0.1842
_refine_ls_wR_factor_ref 0.2072
_reflns_number_gt 3504
_reflns_number_total 5230
_reflns_threshold_expression >2sigma(I)
_cod_data_source_file ic101516k_si_002_09.cif
_cod_data_source_block Compound11
_cod_database_code 4324315

loop_
_symmetry_equiv_pos_as_xyz
'x, y, z'
'-x, -y, -z'

loop_
_atom_site_label
_atom_site_type_symbol
_atom_site_fract_x
_atom_site_fract_y
_atom_site_fract_z
_atom_site_U_iso_or_equiv
_atom_site_adp_type
_atom_site_occupancy
_atom_site_symmetry_multiplicity
_atom_site_calc_flag
_atom_site_refinement_flags
C1 C 0.636(5) 0.132(3) 0.567(2) 0.013(8) Uani 1 1 d .
C2 C 0.702(5) 0.111(4) 0.652(3) 0.017(9) Uani 1 1 d .
H2 H 0.6712 0.1475 0.6993 0.021 Uiso 1 1 calc R
C3 C 0.814(5) 0.035(4) 0.665(2) 0.018(9) Uani 1 1 d .
C4 C 0.867(5) -0.022(4) 0.599(2) 0.017(9) Uani 1 1 d .
H4 H 0.9447 -0.0733 0.6122 0.020 Uiso 1 1 calc R
C5 C 0.802(5) -0.001(4) 0.515(2) 0.016(9) Uani 1 1 d .
H5 H 0.8344 -0.0382 0.4682 0.020 Uiso 1 1 calc R
C6 C 0.689(5) 0.075(3) 0.498(2) 0.014(8) Uani 1 1 d .
C7 C 0.399(6) 0.175(4) 0.151(3) 0.027(11) Uani 1 1 d .
H7A H 0.3215 0.2304 0.1488 0.041 Uiso 1 1 calc R
H7B H 0.3429 0.0964 0.1249 0.041 Uiso 1 1 calc R
H7C H 0.4837 0.2076 0.1195 0.041 Uiso 1 1 calc R
C8 C 0.472(5) 0.159(4) 0.244(2) 0.019(9) Uani 1 1 d .
C9 C 0.589(5) 0.081(4) 0.268(2) 0.016(9) Uani 1 1 d .
C10 C 0.651(5) 0.011(4) 0.205(3) 0.023(10) Uani 1 1 d .
C11 C 0.741(7) 0.011(5) 0.069(3) 0.037(13) Uani 1 1 d .
H11A H 0.6537 -0.0430 0.0306 0.044 Uiso 1 1 calc R
H11B H 0.8205 -0.0371 0.0979 0.044 Uiso 1 1 calc R
C12 C 0.819(8) 0.107(5) 0.019(3) 0.054(17) Uani 1 1 d .
H12A H 0.8649 0.0706 -0.0249 0.082 Uiso 1 1 calc R
H12B H 0.9043 0.1605 0.0582 0.082 Uiso 1 1 calc R
H12C H 0.7385 0.1542 -0.0089 0.082 Uiso 1 1 calc R
C21 C 0.990(4) 0.322(4) 0.447(3) 0.014(8) Uani 1 1 d .
C22 C 0.968(5) 0.322(4) 0.358(3) 0.017(9) Uani 1 1 d .
H22 H 1.0385 0.2881 0.3280 0.020 Uiso 1 1 calc R
C23 C 0.841(5) 0.371(4) 0.313(2) 0.015(9) Uani 1 1 d .
C24 C 0.734(5) 0.421(4) 0.353(2) 0.017(9) Uani 1 1 d .
H24 H 0.6483 0.4540 0.3198 0.020 Uiso 1 1 calc R
C25 C 0.754(5) 0.421(3) 0.442(3) 0.018(9) Uani 1 1 d .
H25 H 0.6812 0.4535 0.4704 0.021 Uiso 1 1 calc R
C26 C 0.882(5) 0.372(4) 0.490(3) 0.014(8) Uani 1 1 d .
C27 C 0.999(6) 0.352(4) 0.861(3) 0.028(11) Uani 1 1 d .
H27A H 1.1103 0.3431 0.8851 0.042 Uiso 1 1 calc R
H27B H 0.9248 0.2861 0.8802 0.042 Uiso 1 1 calc R
H27C H 0.9788 0.4294 0.8814 0.042 Uiso 1 1 calc R
C28 C 0.975(5) 0.348(4) 0.765(3) 0.018(9) Uani 1 1 d .
C29 C 0.846(5) 0.393(4) 0.711(3) 0.017(9) Uani 1 1 d .
C30 C 0.713(5) 0.437(4) 0.746(3) 0.021(9) Uani 1 1 d .
C31 C 0.547(7) 0.420(5) 0.851(3) 0.040(13) Uani 1 1 d .
H31A H 0.4452 0.4002 0.8087 0.048 Uiso 1 1 calc R
H31B H 0.5697 0.5076 0.8640 0.048 Uiso 1 1 calc R
C32 C 0.532(8) 0.354(6) 0.932(4) 0.055(17) Uani 1 1 d .
H32A H 0.4441 0.3783 0.9564 0.082 Uiso 1 1 calc R
H32B H 0.6327 0.3737 0.9734 0.082 Uiso 1 1 calc R
H32C H 0.5077 0.2671 0.9184 0.082 Uiso 1 1 calc R
N1 N 0.617(4) 0.107(3) 0.416(2) 0.013(7) Uani 1 1 d .
N2 N 0.652(4) 0.055(3) 0.350(2) 0.015(7) Uani 1 1 d .
N3 N 0.882(4) 0.010(3) 0.754(2) 0.023(8) Uani 1 1 d .
N4 N 0.919(4) 0.365(3) 0.579(2) 0.015(7) Uani 1 1 d .
N5 N 0.824(4) 0.404(3) 0.625(2) 0.016(7) Uani 1 1 d .
N6 N 0.824(5) 0.372(3) 0.218(2) 0.023(8) Uani 1 1 d .
O1 O 0.418(3) 0.216(3) 0.2992(17) 0.020(7) Uani 1 1 d .
O2 O 0.526(3) 0.205(2) 0.5460(17) 0.016(6) Uani 1 1 d .
O3 O 0.674(4) 0.072(3) 0.1349(18) 0.026(7) Uani 1 1 d .
O4 O 0.678(4) -0.091(3) 0.2157(19) 0.033(8) Uani 1 1 d .
O10 O 0.370(3) 0.359(2) 0.4330(18) 0.020(6) Uani 1 1 d D
O20 O 1.315(4) 0.242(3) 0.6516(17) 0.024(7) Uani 1 1 d D
O21 O 1.086(3) 0.310(3) 0.7337(18) 0.022(7) Uani 1 1 d .
O22 O 1.113(3) 0.279(3) 0.4957(18) 0.019(6) Uani 1 1 d .
O23 O 0.678(4) 0.382(3) 0.8167(19) 0.029(8) Uani 1 1 d .
O24 O 0.639(4) 0.511(3) 0.7116(19) 0.029(8) Uani 1 1 d .
O31 O 0.850(4) 0.068(3) 0.8139(18) 0.034(8) Uani 1 1 d .
O32 O 0.966(4) -0.069(3) 0.767(2) 0.035(8) Uani 1 1 d .
O61 O 0.931(4) 0.346(3) 0.1839(19) 0.032(8) Uani 1 1 d .
O62 O 0.702(4) 0.405(3) 0.1759(19) 0.035(8) Uani 1 1 d .
Cu1 Cu 0.4801(6) 0.2235(5) 0.4220(3) 0.0173(16) Uani 1 1 d .
Cu2 Cu 1.1102(6) 0.2966(5) 0.6165(3) 0.0176(15) Uani 1 1 d .
H10A H 0.3437 0.3938 0.3763 0.026 Uiso 1 1 d D
H10B H 0.2701 0.3306 0.4547 0.026 Uiso 1 1 d D
H20B H 1.3430 0.2005 0.6025 0.026 Uiso 1 1 d .
H20A H 1.3105 0.1868 0.6993 0.026 Uiso 1 1 d D

loop_
_atom_site_aniso_label
_atom_site_aniso_U_11
_atom_site_aniso_U_22
_atom_site_aniso_U_33
_atom_site_aniso_U_23
_atom_site_aniso_U_13
_atom_site_aniso_U_12
C1 0.01(2) 0.01(2) 0.012(18) 0.002(15) 0.001(16) 0.003(17)
C2 0.02(2) 0.01(2) 0.01(2) -0.001(16) 0.007(18) -0.006(18)
C3 0.02(2) 0.02(2) 0.01(2) 0.001(17) 0.005(17) 0.002(18)
C4 0.02(2) 0.01(2) 0.02(2) 0.003(17) 0.002(17) 0.004(18)
C5 0.02(2) 0.02(2) 0.02(2) -0.003(16) 0.004(17) 0.000(18)
C6 0.01(2) 0.01(2) 0.013(19) 0.002(16) 0.003(16) -0.005(17)
C7 0.04(3) 0.03(3) 0.01(2) 0.004(19) 0.00(2) 0.01(2)
C8 0.02(2) 0.03(2) 0.010(19) 0.003(17) -0.002(17) 0.000(19)
C9 0.02(2) 0.02(2) 0.008(18) -0.001(16) 0.002(16) -0.003(18)
C10 0.02(2) 0.03(3) 0.01(2) -0.008(19) -0.001(18) 0.00(2)
C11 0.05(3) 0.05(3) 0.01(2) -0.01(2) 0.01(2) 0.02(3)
C12 0.09(5) 0.06(4) 0.03(3) 0.01(3) 0.04(3) 0.02(4)
C21 0.005(18) 0.02(2) 0.02(2) -0.002(17) 0.001(16) 0.003(16)
C22 0.02(2) 0.02(2) 0.02(2) 0.000(17) 0.004(17) 0.000(18)
C23 0.02(2) 0.02(2) 0.010(19) -0.001(16) -0.003(16) 0.002(17)
C24 0.02(2) 0.01(2) 0.02(2) -0.001(16) -0.001(17) -0.001(17)
C25 0.02(2) 0.01(2) 0.02(2) 0.003(17) 0.009(18) 0.001(17)
C26 0.01(2) 0.01(2) 0.02(2) 0.001(16) 0.007(17) -0.001(17)
C27 0.03(2) 0.04(3) 0.02(2) 0.00(2) 0.004(19) 0.01(2)
C28 0.02(2) 0.01(2) 0.02(2) -0.001(17) 0.006(18) 0.001(18)
C29 0.01(2) 0.02(2) 0.02(2) 0.002(17) 0.007(17) 0.005(18)
C30 0.02(2) 0.02(2) 0.02(2) -0.002(18) 0.005(19) 0.006(19)
C31 0.04(3) 0.06(4) 0.03(3) 0.01(3) 0.02(2) 0.03(3)
C32 0.06(4) 0.08(4) 0.04(3) 0.02(3) 0.04(3) 0.03(4)
N1 0.011(16) 0.015(17) 0.013(16) 0.000(13) -0.001(14) 0.003(14)
N2 0.016(18) 0.019(18) 0.012(16) -0.001(14) 0.004(14) 0.001(15)
N3 0.02(2) 0.03(2) 0.018(19) 0.003(16) -0.001(16) -0.003(17)
N4 0.015(17) 0.014(18) 0.015(17) -0.003(14) 0.001(14) 0.002(15)
N5 0.015(17) 0.014(18) 0.019(18) 0.002(14) 0.006(15) 0.002(15)
N6 0.03(2) 0.02(2) 0.021(19) 0.002(15) 0.002(17) 0.002(17)
O1 0.018(15) 0.024(16) 0.018(15) 0.001(12) 0.000(12) 0.008(13)
O2 0.015(14) 0.017(15) 0.018(14) 0.001(11) 0.005(12) 0.008(12)
O3 0.039(19) 0.030(18) 0.017(15) 0.008(13) 0.014(14) 0.015(16)
O4 0.06(2) 0.028(19) 0.018(16) 0.004(13) 0.014(16) 0.020(17)
O10 0.016(15) 0.021(16) 0.023(15) 0.007(12) 0.005(12) 0.005(13)
O20 0.029(17) 0.030(18) 0.018(15) 0.002(13) 0.010(13) 0.015(15)
O21 0.020(16) 0.029(17) 0.021(15) 0.003(13) 0.008(13) 0.014(14)
O22 0.014(15) 0.023(16) 0.021(15) 0.004(12) 0.003(12) 0.009(13)
O23 0.025(17) 0.05(2) 0.028(17) 0.015(15) 0.021(14) 0.021(16)
O24 0.04(2) 0.031(18) 0.024(16) 0.010(14) 0.013(15) 0.021(16)
O31 0.05(2) 0.04(2) 0.012(15) 0.000(14) 0.002(15) 0.014(18)
O32 0.04(2) 0.05(2) 0.022(17) 0.008(15) -0.005(15) 0.021(18)
O61 0.04(2) 0.04(2) 0.023(17) 0.001(14) 0.013(15) 0.018(17)
O62 0.033(19) 0.05(2) 0.020(17) 0.005(15) -0.002(15) 0.017(18)
Cu1 0.015(3) 0.022(3) 0.016(3) 0.002(2) 0.003(2) 0.007(2)
Cu2 0.015(3) 0.023(3) 0.017(3) 0.002(2) 0.004(2) 0.008(2)

loop_
_atom_type_symbol
_atom_type_description
_atom_type_scat_dispersion_real
_atom_type_scat_dispersion_imag
_atom_type_scat_source
C C 0.0033 0.0016 'International Tables Vol C Tables 4.2.6.8 and 6.1.1.4'
H H 0.0000 0.0000 'International Tables Vol C Tables 4.2.6.8 and 6.1.1.4'
N N 0.0061 0.0033 'International Tables Vol C Tables 4.2.6.8 and 6.1.1.4'
O O 0.0106 0.0060 'International Tables Vol C Tables 4.2.6.8 and 6.1.1.4'
Cu Cu 0.3201 1.2651 'International Tables Vol C Tables 4.2.6.8 and 6.1.1.4'

loop_
_geom_angle_atom_site_label_1
_geom_angle_atom_site_label_2
_geom_angle_atom_site_label_3
_geom_angle
O2 C1 C2 123(3)
O2 C1 C6 118(3)
C2 C1 C6 118(3)
C3 C2 C1 118(4)
C3 C2 H2 121.0
C1 C2 H2 121.0
C2 C3 C4 125(4)
C2 C3 N3 118(3)
C4 C3 N3 117(4)
C3 C4 C5 118(4)
C3 C4 H4 121.1
C5 C4 H4 121.1
C4 C5 C6 120(4)
C4 C5 H5 120.1
C6 C5 H5 120.1
C5 C6 N1 126(3)
C5 C6 C1 122(4)
N1 C6 C1 113(3)
C8 C7 H7A 109.5
C8 C7 H7B 109.5
H7A C7 H7B 109.5
C8 C7 H7C 109.5
H7A C7 H7C 109.5
H7B C7 H7C 109.5
O1 C8 C9 123(3)
O1 C8 C7 115(4)
C9 C8 C7 122(4)
N2 C9 C8 127(3)
N2 C9 C10 110(3)
C8 C9 C10 124(3)
O4 C10 O3 123(4)
O4 C10 C9 124(4)
O3 C10 C9 113(4)
O3 C11 C12 107(4)
O3 C11 H11A 110.3
C12 C11 H11A 110.3
O3 C11 H11B 110.3
C12 C11 H11B 110.3
H11A C11 H11B 108.6
C11 C12 H12A 109.5
C11 C12 H12B 109.5
H12A C12 H12B 109.5
C11 C12 H12C 109.5
H12A C12 H12C 109.5
H12B C12 H12C 109.5
O22 C21 C22 122(3)
O22 C21 C26 119(3)
C22 C21 C26 119(3)
C21 C22 C23 119(4)
C21 C22 H22 120.7
C23 C22 H22 120.7
C22 C23 C24 123(4)
C22 C23 N6 117(3)
C24 C23 N6 120(3)
C25 C24 C23 119(4)
C25 C24 H24 120.6
C23 C24 H24 120.6
C24 C25 C26 120(4)
C24 C25 H25 120.1
C26 C25 H25 120.1
C25 C26 N4 127(4)
C25 C26 C21 121(4)
N4 C26 C21 112(3)
C28 C27 H27A 109.5
C28 C27 H27B 109.5
H27A C27 H27B 109.5
C28 C27 H27C 109.5
H27A C27 H27C 109.5
H27B C27 H27C 109.5
O21 C28 C29 122(4)
O21 C28 C27 114(4)
C29 C28 C27 123(4)
N5 C29 C28 127(4)
N5 C29 C30 110(3)
C28 C29 C30 123(4)
O24 C30 O23 122(4)
O24 C30 C29 124(4)
O23 C30 C29 114(3)
O23 C31 C32 108(4)
O23 C31 H31A 110.1
C32 C31 H31A 110.1
O23 C31 H31B 110.1
C32 C31 H31B 110.1
H31A C31 H31B 108.4
C31 C32 H32A 109.5
C31 C32 H32B 109.5
H32A C32 H32B 109.5
C31 C32 H32C 109.5
H32A C32 H32C 109.5
H32B C32 H32C 109.5
N2 N1 C6 116(3)
N2 N1 Cu1 131(3)
C6 N1 Cu1 112(2)
N1 N2 C9 120(3)
O32 N3 O31 123(4)
O32 N3 C3 119(3)
O31 N3 C3 118(3)
N5 N4 C26 118(3)
N5 N4 Cu2 130(3)
C26 N4 Cu2 112(2)
N4 N5 C29 121(3)
O61 N6 O62 123(4)
O61 N6 C23 119(3)
O62 N6 C23 118(3)
C8 O1 Cu1 129(3)
C1 O2 Cu1 111(2)
C10 O3 C11 117(3)
Cu1 O10 H10A 109
Cu1 O10 H10B 109
H10A O10 H10B 110
Cu2 O20 H20B 110
Cu2 O20 H20A 111
H20B O20 H20A 109
C28 O21 Cu2 129(3)
C21 O22 Cu2 111(2)
C30 O23 C31 116(3)
O1 Cu1 N1 90.5(12)
O1 Cu1 O2 170.8(12)
N1 Cu1 O2 85.6(12)
O1 Cu1 O10 92.2(11)
N1 Cu1 O10 171.6(13)
O2 Cu1 O10 92.8(11)
O21 Cu2 O22 174.7(12)
O21 Cu2 N4 90.6(12)
O22 Cu2 N4 85.4(12)
O21 Cu2 O20 90.9(11)
O22 Cu2 O20 93.4(11)
N4 Cu2 O20 174.7(14)

loop_
_geom_bond_atom_site_label_1
_geom_bond_atom_site_label_2
_geom_bond_distance
C1 O2 1.34(4)
C1 C2 1.39(5)
C1 C6 1.43(5)
C2 C3 1.38(6)
C2 H2 0.9500
C3 C4 1.39(5)
C3 N3 1.47(5)
C4 C5 1.38(5)
C4 H4 0.9500
C5 C6 1.39(5)
C5 H5 0.9500
C6 N1 1.41(5)
C7 C8 1.50(5)
C7 H7A 0.9800
C7 H7B 0.9800
C7 H7C 0.9800
C8 O1 1.27(5)
C8 C9 1.45(6)
C9 N2 1.35(5)
C9 C10 1.49(5)
C10 O4 1.21(5)
C10 O3 1.33(5)
C11 O3 1.48(5)
C11 C12 1.48(8)
C11 H11A 0.9900
C11 H11B 0.9900
C12 H12A 0.9800
C12 H12B 0.9800
C12 H12C 0.9800
C21 O22 1.34(4)
C21 C22 1.39(5)
C21 C26 1.42(5)
C22 C23 1.39(5)
C22 H22 0.9500
C23 C24 1.40(6)
C23 N6 1.47(5)
C24 C25 1.37(6)
C24 H24 0.9500
C25 C26 1.41(6)
C25 H25 0.9500
C26 N4 1.39(5)
C27 C28 1.49(6)
C27 H27A 0.9800
C27 H27B 0.9800
C27 H27C 0.9800
C28 O21 1.28(5)
C28 C29 1.43(6)
C29 N5 1.34(5)
C29 C30 1.50(5)
C30 O24 1.20(5)
C30 O23 1.33(5)
C31 O23 1.46(5)
C31 C32 1.48(7)
C31 H31A 0.9900
C31 H31B 0.9900
C32 H32A 0.9800
C32 H32B 0.9800
C32 H32C 0.9800
N1 N2 1.30(4)
N1 Cu1 1.91(3)
N3 O32 1.23(5)
N3 O31 1.24(5)
N4 N5 1.30(4)
N4 Cu2 1.92(3)
N6 O61 1.22(5)
N6 O62 1.24(5)
O1 Cu1 1.91(3)
O2 Cu1 1.94(3)
O10 Cu1 1.95(3)
O10 H10A 0.98
O10 H10B 0.98
O20 Cu2 1.94(3)
O20 H20B 0.99
O20 H20A 0.98
O21 Cu2 1.90(3)
O22 Cu2 1.91(3)
